data_7702916
loop_
_publ_author_name
'She, Shixiong'
'Chen, Yanmei'
'Zaworotko, Michael J.'
'Liu, Wei'
'Cao, Yanyuan'
'Wu, Jian'
'Li, Yahong'

_publ_section_title
;
 Synthesis, structures and magnetic properties of a family of
 nitrate-bridged octanuclear [Na2Ln6] (Ln = Dy, Tb, Gd, Sm) complexes.
;
_journal_issue 29
_journal_name_full 'Dalton transactions (Cambridge, England : 2003)'
_journal_page_first 10433
_journal_page_last 10438
_journal_paper_doi 10.1039/c3dt50417d
_journal_volume 42
_journal_year 2013
_chemical_formula_moiety 'C138 H127 N11 Na2 O49 Dy6, 2(NO3),15(H2O), 1(C2H6O)'
_chemical_formula_sum 'C140 H165 Dy6 N13 Na2 O71'
_chemical_formula_weight 4186.82
_space_group_crystal_system monoclinic
_space_group_IT_number 15
_space_group_name_Hall '-C 2yc'
_space_group_name_H-M_alt 'C 1 2/c 1'
_atom_sites_solution_hydrogens geom
_atom_sites_solution_primary direct
_atom_sites_solution_secondary difmap
_audit_creation_date 2013-02-09
_audit_creation_method
;
  Olex2 1.2
  (compiled 2012.05.09 svn.r2324, GUI svn.r4230)
;
_cell_angle_alpha 90.00
_cell_angle_beta 103.5140(11)
_cell_angle_gamma 90.00
_cell_formula_units_Z 4
_cell_length_a 28.4980(18)
_cell_length_b 19.3970(11)
_cell_length_c 30.5590(18)
_cell_measurement_reflns_used 9935
_cell_measurement_temperature 223(2)
_cell_measurement_theta_max 28.36
_cell_measurement_theta_min 2.27
_cell_volume 16424.6(17)
_computing_cell_refinement 'Bruker SAINT'
_computing_data_collection 'Bruker APEX2'
_computing_data_reduction 'Bruker SAINT'
_computing_molecular_graphics
;
O. V. Dolomanov, L. J. Bourhis, R. J. Gildea, J. A. K. Howard and H. Puschmann,
OLEX2: a complete structure solution, refinement and analysis program.
J. Appl. Cryst. (2009). 42, 339-341.
;
_computing_publication_material
;
O. V. Dolomanov, L. J. Bourhis, R. J. Gildea, J. A. K. Howard and H. Puschmann,
OLEX2: a complete structure solution, refinement and analysis program.
J. Appl. Cryst. (2009). 42, 339-341.
;
_computing_structure_refinement 'SHELXL-97 (Sheldrick, 1997)'
_computing_structure_solution 'SHELXS-97 (Sheldrick, 1990)'
_diffrn_ambient_temperature 293(2)
_diffrn_measured_fraction_theta_full 0.998
_diffrn_measured_fraction_theta_max 0.998
_diffrn_measurement_device_type MoK\a
_diffrn_measurement_method '\f and \w scans'
_diffrn_radiation_monochromator graphite
_diffrn_radiation_type MoK\a
_diffrn_radiation_wavelength 0.71073
_diffrn_reflns_av_R_equivalents 0.0376
_diffrn_reflns_av_unetI/netI 0.0469
_diffrn_reflns_limit_h_max 38
_diffrn_reflns_limit_h_min -30
_diffrn_reflns_limit_k_max 25
_diffrn_reflns_limit_k_min -19
_diffrn_reflns_limit_l_max 40
_diffrn_reflns_limit_l_min -40
_diffrn_reflns_number 56274
_diffrn_reflns_theta_full 28.37
_diffrn_reflns_theta_max 28.37
_diffrn_reflns_theta_min 1.75
_diffrn_source 'fine-focus sealed tube'
_diffrn_standards_number 0
_exptl_absorpt_coefficient_mu 2.807
_exptl_absorpt_correction_T_max 0.714
_exptl_absorpt_correction_T_min 0.589
_exptl_absorpt_correction_type multi-scan
_exptl_absorpt_process_details SADABS;Bruker,2000
_exptl_crystal_colour orange
_exptl_crystal_density_diffrn 1.693
_exptl_crystal_density_method 'not measured'
_exptl_crystal_description block
_exptl_crystal_F_000 8832
_exptl_crystal_size_max 0.21
_exptl_crystal_size_mid 0.16
_exptl_crystal_size_min 0.12
_platon_squeeze_details
;
 ?
;
_refine_diff_density_max 1.477
_refine_diff_density_min -1.016
_refine_diff_density_rms 0.115
_refine_ls_extinction_method none
_refine_ls_goodness_of_fit_ref 1.015
_refine_ls_hydrogen_treatment mixed
_refine_ls_matrix_type full
_refine_ls_number_parameters 1025
_refine_ls_number_reflns 20511
_refine_ls_number_restraints 237
_refine_ls_restrained_S_all 1.015
_refine_ls_R_factor_all 0.0414
_refine_ls_R_factor_gt 0.0312
_refine_ls_shift/su_max 0.004
_refine_ls_shift/su_mean 0.000
_refine_ls_structure_factor_coef Fsqd
_refine_ls_weighting_details 'calc w=1/[\s^2^(Fo^2^)+(0.0340P)^2^+0.0000P] where P=(Fo^2^+2Fc^2^)/3'
_refine_ls_weighting_scheme calc
_refine_ls_wR_factor_gt 0.0708
_refine_ls_wR_factor_ref 0.0739
_reflns_number_gt 16594
_reflns_number_total 20511
_reflns_threshold_expression &gt;2sigma(I)
_cod_data_source_file c3dt50417d.cif
_cod_data_source_block x
_cod_depositor_comments
;
The following automatic conversions were performed:

data item '_exptl_absorpt_correction_type' value 'Multi-Scan' was
changed to 'multi-scan' in accordance with the
/home/saulius/struct/COD-crude-data/automatic-downloads/DataCite-retrospective/RSC/depositions/lib/dictionaries/cif_core.dic
dictionary named 'cif_core.dic' version 2.4.2 last updated on
2011-04-26.

Automatic conversion script
Id: cif_fix_values 6909 2019-04-08 15:41:33Z antanas 
;
_cod_database_code 7702916

loop_
_space_group_symop_id
_space_group_symop_operation_xyz
1 'x, y, z'
2 '-x, y, -z+1/2'
3 'x+1/2, y+1/2, z'
4 '-x+1/2, y+1/2, -z+1/2'
5 '-x, -y, -z'
6 'x, -y, z-1/2'
7 '-x+1/2, -y+1/2, -z'
8 'x+1/2, -y+1/2, z-1/2'

loop_
_atom_site_label
_atom_site_type_symbol
_atom_site_fract_x
_atom_site_fract_y
_atom_site_fract_z
_atom_site_U_iso_or_equiv
_atom_site_adp_type
_atom_site_occupancy
_atom_site_symmetry_multiplicity
_atom_site_calc_flag
_atom_site_refinement_flags
_atom_site_disorder_assembly
_atom_site_disorder_group
Dy1 Dy 0.438801(6) 0.429277(7) 0.304584(5) 0.01643(4) Uani 1 1 d . . .
Dy2 Dy 0.469024(5) 0.632158(7) 0.297780(4) 0.01461(4) Uani 1 1 d . . .
Dy3 Dy 0.559562(6) 0.773140(7) 0.291974(5) 0.01644(4) Uani 1 1 d . . .
Na1 Na 0.55228(5) 0.35392(6) 0.31328(4) 0.0233(3) Uani 1 1 d D . .
O1 O 0.47706(8) 0.75106(11) 0.28356(7) 0.0163(5) Uani 1 1 d . . .
H1A H 0.4655 0.7760 0.3011 0.020 Uiso 1 1 d R . .
O2 O 0.54361(8) 0.65387(10) 0.28069(7) 0.0156(4) Uani 1 1 d . . .
H2A H 0.5658 0.6290 0.2964 0.019 Uiso 1 1 d R . .
O3 O 0.39996(8) 0.40989(11) 0.23029(7) 0.0204(5) Uani 1 1 d . . .
O4 O 0.35547(9) 0.36710(13) 0.16721(8) 0.0297(6) Uani 1 1 d . . .
O5 O 0.47310(8) 0.32458(11) 0.31669(7) 0.0206(5) Uani 1 1 d . . .
O6 O 0.55042(9) 0.27225(12) 0.37147(8) 0.0287(6) Uani 1 1 d . . .
O7 O 0.55979(13) 0.25637(14) 0.26917(9) 0.0508(9) Uani 1 1 d . . .
H7A H 0.5628 0.2605 0.2435 0.076 Uiso 1 1 d RD E .
H7B H 0.5631 0.2172 0.2790 0.076 Uiso 1 1 d RD . .
O8 O 0.5000 0.42210(14) 0.2500 0.0168(6) Uani 1 2 d SU . .
O9 O 0.46753(8) 0.52063(10) 0.26509(7) 0.0166(4) Uani 1 1 d U . .
O10 O 0.43286(10) 0.40719(12) 0.38099(8) 0.0300(6) Uani 1 1 d U D .
H10A H 0.4067 0.3867 0.3818 0.036 Uiso 1 1 d R . .
O11 O 0.36587(9) 0.48449(12) 0.31306(8) 0.0238(5) Uani 1 1 d . E .
O12 O 0.43046(8) 0.54707(11) 0.33877(7) 0.0207(5) Uani 1 1 d . E .
O13 O 0.38447(9) 0.64203(12) 0.27499(7) 0.0237(5) Uani 1 1 d . E .
O14 O 0.52866(8) 0.56633(11) 0.34762(7) 0.0186(5) Uani 1 1 d . E .
O15 O 0.52059(9) 0.45197(11) 0.34878(7) 0.0205(5) Uani 1 1 d . E .
O16 O 0.48466(9) 0.68474(11) 0.36746(7) 0.0221(5) Uani 1 1 d . E .
O17 O 0.41937(9) 0.78341(13) 0.34514(8) 0.0301(6) Uani 1 1 d . . .
O18 O 0.55516(10) 0.88069(12) 0.25353(8) 0.0312(6) Uani 1 1 d . . .
H18A H 0.5694 0.9176 0.2721 0.047 Uiso 1 1 d R E .
H18B H 0.5233 0.8952 0.2408 0.047 Uiso 0.50 1 d PR . .
H18C H 0.5369 0.8894 0.2284 0.047 Uiso 0.50 1 d PR . .
O19 O 0.37457(9) 0.73970(11) 0.23616(7) 0.0220(5) Uani 1 1 d . . .
O20 O 0.53590(9) 0.84275(11) 0.34456(7) 0.0243(5) Uani 1 1 d . . .
O21 O 0.48581(10) 0.93161(13) 0.32962(8) 0.0353(7) Uani 1 1 d . . .
O22 O 0.59569(9) 0.72911(11) 0.36255(7) 0.0208(5) Uani 1 1 d . . .
O23 O 0.63432(9) 0.61214(11) 0.34137(7) 0.0227(5) Uani 1 1 d . . .
O24 O 0.36748(9) 0.84766(12) 0.18075(8) 0.0246(5) Uani 1 1 d . . .
O25 O 0.39382(10) 0.97233(12) 0.16099(9) 0.0336(6) Uani 1 1 d . . .
N1 N 0.37200(10) 0.33792(14) 0.29794(9) 0.0202(6) Uani 1 1 d . . .
N2 N 0.5000 0.4881(2) 0.2500 0.0245(8) Uani 1 2 d SU . .
N3 N 0.28704(12) 0.50106(17) 0.34650(11) 0.0383(8) Uani 1 1 d . . .
H3A H 0.2584 0.4921 0.3495 0.046 Uiso 1 1 calc R A 1
H3B H 0.2990 0.4779 0.3277 0.046 Uiso 1 1 calc R A 1
N4 N 0.29787(10) 0.75345(14) 0.17096(9) 0.0201(6) Uani 1 1 d . . .
H4B H 0.3254 0.7684 0.1859 0.024 Uiso 1 1 calc R B 1
N5 N 0.54920(10) 0.62004(13) 0.42918(9) 0.0196(6) Uani 1 1 d . . .
H5A H 0.5350 0.6249 0.4012 0.024 Uiso 0.50 1 calc PR C 1
N6 N 0.59297(11) 0.82801(14) 0.42403(9) 0.0237(6) Uani 1 1 d . . .
H6A H 0.5800 0.8105 0.3982 0.028 Uiso 1 1 calc R . .
C1 C 0.31863(13) 0.38177(16) 0.22874(11) 0.0210(7) Uani 1 1 d . . .
C2 C 0.32460(12) 0.35640(16) 0.27287(11) 0.0202(7) Uani 1 1 d . . .
C3 C 0.28483(13) 0.35178(17) 0.29161(12) 0.0270(8) Uani 1 1 d . . .
H3 H 0.2884 0.3338 0.3204 0.032 Uiso 1 1 calc R . .
C4 C 0.23947(14) 0.37393(18) 0.26744(13) 0.0295(8) Uani 1 1 d . . .
H4A H 0.2131 0.3716 0.2804 0.035 Uiso 1 1 calc R E .
C5 C 0.23388(14) 0.39933(19) 0.22422(12) 0.0307(8) Uani 1 1 d . . .
H5C H 0.2037 0.4144 0.2083 0.037 Uiso 1 1 calc R . .
C6 C 0.27299(13) 0.40250(18) 0.20440(12) 0.0270(8) Uani 1 1 d . . .
C7 C 0.36052(13) 0.38597(17) 0.20716(11) 0.0213(7) Uani 1 1 d . . .
C8 C 0.37609(13) 0.27902(17) 0.31748(11) 0.0228(7) Uani 1 1 d . . .
H8A H 0.3482 0.2527 0.3138 0.027 Uiso 1 1 calc R E .
C9 C 0.42013(13) 0.24937(16) 0.34475(11) 0.0208(7) Uani 1 1 d . . .
C10 C 0.46643(13) 0.27463(16) 0.34383(11) 0.0211(7) Uani 1 1 d . . .
C11 C 0.50716(13) 0.24308(17) 0.37316(11) 0.0241(7) Uani 1 1 d . . .
C12 C 0.50085(15) 0.18869(18) 0.40082(11) 0.0284(8) Uani 1 1 d . . .
H12 H 0.5277 0.1684 0.4196 0.034 Uiso 1 1 calc R E .
C13 C 0.45513(14) 0.16407(18) 0.40086(12) 0.0289(8) Uani 1 1 d . . .
H13 H 0.4514 0.1277 0.4196 0.035 Uiso 1 1 calc R . .
C14 C 0.41546(14) 0.19368(17) 0.37305(11) 0.0267(8) Uani 1 1 d . . .
H14 H 0.3849 0.1767 0.3729 0.032 Uiso 1 1 calc R E .
C15 C 0.59235(16) 0.2448(2) 0.40040(16) 0.0490(12) Uani 1 1 d . . .
H15A H 0.5904 0.2506 0.4311 0.073 Uiso 1 1 calc R . .
H15B H 0.6203 0.2685 0.3956 0.073 Uiso 1 1 calc R . .
H15C H 0.5949 0.1966 0.3941 0.073 Uiso 1 1 calc R . .
C16 C 0.47126(18) 0.3929(2) 0.42122(13) 0.0480(12) Uani 1 1 d U D 1
H16A H 0.4633 0.3518 0.4360 0.058 Uiso 1 1 calc R D 1
H16B H 0.5014 0.3846 0.4125 0.058 Uiso 1 1 calc R D 1
C17 C 0.4770(2) 0.4495(3) 0.45167(18) 0.0785(19) Uani 1 1 d . D 1
H17C H 0.4469 0.4587 0.4596 0.118 Uiso 1 1 calc R D 1
H17D H 0.4869 0.4896 0.4376 0.118 Uiso 1 1 calc R D 1
H17E H 0.5012 0.4385 0.4783 0.118 Uiso 1 1 calc R D 1
C18 C 0.36102(13) 0.56884(17) 0.36893(11) 0.0231(7) Uani 1 1 d . E 1
C19 C 0.31371(14) 0.55251(18) 0.37181(12) 0.0266(8) Uani 1 1 d . E 1
C20 C 0.29341(15) 0.5892(2) 0.40195(13) 0.0349(9) Uani 1 1 d . E 1
H20 H 0.2620 0.5794 0.4038 0.042 Uiso 1 1 calc R E 1
C21 C 0.31903(18) 0.6398(2) 0.42905(15) 0.0440(11) Uani 1 1 d . E 1
H21 H 0.3048 0.6633 0.4491 0.053 Uiso 1 1 calc R E 1
C22 C 0.36534(19) 0.6561(2) 0.42680(15) 0.0491(12) Uani 1 1 d . E 1
H22 H 0.3824 0.6906 0.4449 0.059 Uiso 1 1 calc R E 1
C23 C 0.38631(16) 0.61989(19) 0.39679(13) 0.0352(9) Uani 1 1 d . E 1
H23 H 0.4178 0.6301 0.3954 0.042 Uiso 1 1 calc R E 1
C24 C 0.38666(12) 0.53253(16) 0.33842(11) 0.0200(7) Uani 1 1 d . E 1
C25 C 0.30720(12) 0.66476(17) 0.22875(11) 0.0215(7) Uani 1 1 d . E 1
C26 C 0.27890(13) 0.69600(17) 0.18974(11) 0.0214(7) Uani 1 1 d . E 1
C27 C 0.23333(14) 0.67006(18) 0.17058(12) 0.0292(8) Uani 1 1 d . E 1
H27 H 0.2154 0.6891 0.1440 0.035 Uiso 1 1 calc R E 1
C28 C 0.21421(14) 0.6162(2) 0.19056(14) 0.0358(9) Uani 1 1 d . E 1
H28 H 0.1834 0.5996 0.1778 0.043 Uiso 1 1 calc R E 1
C29 C 0.24156(15) 0.58724(19) 0.22982(14) 0.0360(9) Uani 1 1 d . E 1
H29 H 0.2288 0.5517 0.2438 0.043 Uiso 1 1 calc R E 1
C30 C 0.28739(14) 0.61074(18) 0.24808(12) 0.0284(8) Uani 1 1 d . E 1
H30 H 0.3055 0.5900 0.2740 0.034 Uiso 1 1 calc R E 1
C31 C 0.35916(13) 0.68383(17) 0.24828(10) 0.0205(7) Uani 1 1 d . E 1
C32 C 0.57522(12) 0.50668(16) 0.40988(10) 0.0199(7) Uani 1 1 d . E 1
C33 C 0.58079(12) 0.56194(16) 0.44048(10) 0.0189(7) Uani 1 1 d . E 1
C34 C 0.61526(14) 0.55951(19) 0.48078(11) 0.0271(8) Uani 1 1 d . E 1
H34 H 0.6189 0.5967 0.5005 0.032 Uiso 1 1 calc R E 1
C35 C 0.64389(15) 0.5026(2) 0.49165(12) 0.0356(9) Uani 1 1 d . E 1
H35 H 0.6666 0.5008 0.5190 0.043 Uiso 1 1 calc R E 1
C36 C 0.63909(15) 0.4475(2) 0.46205(13) 0.0389(10) Uani 1 1 d . E 1
H36 H 0.6590 0.4091 0.4693 0.047 Uiso 1 1 calc R E 1
C37 C 0.60481(14) 0.44952(19) 0.42179(12) 0.0292(8) Uani 1 1 d . E 1
H37 H 0.6015 0.4120 0.4023 0.035 Uiso 1 1 calc R E 1
C38 C 0.53852(12) 0.50810(16) 0.36527(10) 0.0181(7) Uani 1 1 d . E 1
C39 C 0.53967(13) 0.66635(17) 0.45688(10) 0.0228(7) Uani 1 1 d . E 1
H39 H 0.5559 0.6634 0.4870 0.027 Uiso 1 1 calc R E 1
C40 C 0.50647(13) 0.72033(17) 0.44410(10) 0.0211(7) Uani 1 1 d . E 1
C41 C 0.47910(12) 0.72682(16) 0.39864(10) 0.0194(7) Uani 1 1 d . E 1
C42 C 0.44402(13) 0.78099(17) 0.38951(11) 0.0229(7) Uani 1 1 d . E 1
C43 C 0.43681(14) 0.82437(19) 0.42244(11) 0.0289(8) Uani 1 1 d . E 1
H43 H 0.4138 0.8591 0.4155 0.035 Uiso 1 1 calc R E 1
C44 C 0.46432(15) 0.81662(19) 0.46703(12) 0.0335(9) Uani 1 1 d . E 1
H44 H 0.4591 0.8462 0.4894 0.040 Uiso 1 1 calc R E 1
C45 C 0.49829(15) 0.76639(18) 0.47765(11) 0.0299(9) Uani 1 1 d . E 1
H45 H 0.5163 0.7621 0.5071 0.036 Uiso 1 1 calc R E 1
C46 C 0.3750(8) 0.8220(10) 0.3342(9) 0.039(4) Uani 0.50 1 d PU E 1
H46A H 0.3602 0.8168 0.3027 0.058 Uiso 0.50 1 calc PR E 1
H46B H 0.3816 0.8699 0.3409 0.058 Uiso 0.50 1 calc PR E 1
H46C H 0.3534 0.8051 0.3516 0.058 Uiso 0.50 1 calc PR E 1
C46B C 0.3833(8) 0.8366(10) 0.3329(8) 0.033(4) Uani 0.50 1 d PU E 2
H46D H 0.3577 0.8284 0.3478 0.049 Uiso 0.50 1 calc PR E 2
H46E H 0.3706 0.8361 0.3009 0.049 Uiso 0.50 1 calc PR E 2
H46F H 0.3977 0.8807 0.3419 0.049 Uiso 0.50 1 calc PR E 2
C47 C 0.53529(13) 0.92244(17) 0.40352(11) 0.0239(7) Uani 1 1 d . . .
C48 C 0.57146(13) 0.88938(18) 0.43549(11) 0.0250(8) Uani 1 1 d . E .
C49 C 0.58604(15) 0.9165(2) 0.47901(13) 0.0353(9) Uani 1 1 d . . .
H49 H 0.6095 0.8940 0.5005 0.042 Uiso 1 1 calc R E .
C50 C 0.56550(17) 0.9765(2) 0.48984(13) 0.0428(11) Uani 1 1 d . E .
H50 H 0.5755 0.9945 0.5187 0.051 Uiso 1 1 calc R . .
C51 C 0.53033(16) 1.0102(2) 0.45841(13) 0.0391(10) Uani 1 1 d . . .
H51 H 0.5170 1.0511 0.4659 0.047 Uiso 1 1 calc R E .
C52 C 0.51499(15) 0.98282(18) 0.41563(12) 0.0311(9) Uani 1 1 d . E .
H52 H 0.4908 1.0050 0.3947 0.037 Uiso 1 1 calc R . .
C53 C 0.51742(13) 0.89788(17) 0.35536(11) 0.0230(7) Uani 1 1 d . E .
C54 C 0.62992(13) 0.79523(19) 0.44798(11) 0.0265(8) Uani 1 1 d . E .
H54 H 0.6443 0.8131 0.4762 0.032 Uiso 1 1 calc R . .
C55 C 0.64999(13) 0.73444(17) 0.43440(11) 0.0224(7) Uani 1 1 d . . .
C56 C 0.69147(14) 0.7063(2) 0.46461(11) 0.0323(9) Uani 1 1 d . E .
H56 H 0.7037 0.7276 0.4922 0.039 Uiso 1 1 calc R . .
C57 C 0.71315(14) 0.6493(2) 0.45354(12) 0.0357(9) Uani 1 1 d . . .
H57 H 0.7405 0.6320 0.4733 0.043 Uiso 1 1 calc R E .
C58 C 0.69445(13) 0.61566(19) 0.41214(11) 0.0271(8) Uani 1 1 d . E .
H58 H 0.7094 0.5759 0.4050 0.033 Uiso 1 1 calc R . .
C59 C 0.65470(13) 0.64084(17) 0.38247(11) 0.0211(7) Uani 1 1 d . . .
C60 C 0.63136(12) 0.70338(16) 0.39157(10) 0.0190(7) Uani 1 1 d . E .
C61 C 0.65241(15) 0.54646(18) 0.33146(13) 0.0324(9) Uani 1 1 d . . .
H61A H 0.6858 0.5509 0.3307 0.049 Uiso 1 1 calc R E .
H61B H 0.6342 0.5306 0.3028 0.049 Uiso 1 1 calc R . .
H61C H 0.6494 0.5139 0.3543 0.049 Uiso 1 1 calc R . .
C62 C 0.29749(13) 0.84814(18) 0.12050(11) 0.0238(7) Uani 1 1 d . . .
C63 C 0.34126(13) 0.87781(17) 0.14638(11) 0.0209(7) Uani 1 1 d . E .
C64 C 0.35368(14) 0.94495(18) 0.13285(12) 0.0263(8) Uani 1 1 d . . .
C65 C 0.32728(14) 0.97538(19) 0.09442(13) 0.0330(9) Uani 1 1 d . E .
H65 H 0.3367 1.0181 0.0857 0.040 Uiso 1 1 calc R . .
C66 C 0.28603(15) 0.9428(2) 0.06791(13) 0.0369(10) Uani 1 1 d . . .
H66 H 0.2689 0.9637 0.0416 0.044 Uiso 1 1 calc R E .
C67 C 0.27136(15) 0.8814(2) 0.08074(12) 0.0329(9) Uani 1 1 d . E .
H67 H 0.2438 0.8606 0.0634 0.040 Uiso 1 1 calc R . .
C68 C 0.27872(13) 0.78643(18) 0.13380(11) 0.0244(7) Uani 1 1 d . E .
H68 H 0.2511 0.7681 0.1150 0.029 Uiso 1 1 calc R . .
C69 C 0.40630(17) 1.0417(2) 0.15193(16) 0.0461(11) Uani 1 1 d . . .
H69A H 0.3798 1.0718 0.1528 0.069 Uiso 1 1 calc R E .
H69B H 0.4132 1.0438 0.1227 0.069 Uiso 1 1 calc R . .
H69C H 0.4343 1.0558 0.1742 0.069 Uiso 1 1 calc R . .
N7 N 0.3557(2) 0.2797(4) 0.4310(2) 0.0474(19) Uani 0.50 1 d PDU F 1
O26 O 0.3470(2) 0.3267(4) 0.4016(2) 0.067(2) Uani 0.50 1 d PDU F 1
O27 O 0.3256(2) 0.2332(4) 0.4316(3) 0.062(2) Uani 0.50 1 d PDU F 1
O28 O 0.3936(3) 0.2812(6) 0.4614(3) 0.052(3) Uani 0.50 1 d PDU F 1
N7B N 0.3502(2) 0.2360(3) 0.44068(18) 0.0187(13) Uani 0.50 1 d PDU G 2
O26B O 0.32822(19) 0.2738(2) 0.40841(17) 0.0289(12) Uani 0.50 1 d PDU G 2
O27B O 0.3857(3) 0.2585(4) 0.4687(3) 0.0342(19) Uani 0.50 1 d PDU G 2
O28B O 0.33566(19) 0.1758(2) 0.44397(15) 0.0302(12) Uani 0.50 1 d PDU G 2
O1W O 0.35583(16) 0.4068(2) 0.41050(15) 0.0200(10) Uani 0.50 1 d P . .

loop_
_atom_site_aniso_label
_atom_site_aniso_U_11
_atom_site_aniso_U_22
_atom_site_aniso_U_33
_atom_site_aniso_U_23
_atom_site_aniso_U_13
_atom_site_aniso_U_12
Dy1 0.01922(8) 0.01547(7) 0.01402(7) 0.00210(5) 0.00272(6) 0.00014(6)
Dy2 0.01760(8) 0.01538(7) 0.00941(7) 0.00051(5) 0.00027(6) 0.00153(6)
Dy3 0.01925(8) 0.01567(7) 0.01177(7) -0.00166(5) -0.00167(6) -0.00024(6)
Na1 0.0255(8) 0.0230(7) 0.0220(7) 0.0021(5) 0.0068(6) 0.0025(6)
O1 0.0200(12) 0.0162(11) 0.0114(10) -0.0013(8) 0.0008(9) 0.0017(9)
O2 0.0188(12) 0.0144(10) 0.0117(10) -0.0003(8) -0.0004(9) 0.0014(9)
O3 0.0207(13) 0.0225(12) 0.0174(11) 0.0018(9) 0.0032(10) -0.0026(10)
O4 0.0300(15) 0.0378(15) 0.0200(12) -0.0026(11) 0.0030(11) -0.0084(11)
O5 0.0251(13) 0.0168(11) 0.0199(11) 0.0043(9) 0.0049(10) -0.0004(9)
O6 0.0222(14) 0.0297(14) 0.0314(14) 0.0100(11) 0.0005(11) 0.0017(11)
O7 0.092(3) 0.0346(16) 0.0257(14) 0.0005(12) 0.0141(16) 0.0177(16)
O8 0.0194(17) 0.0125(15) 0.0167(15) 0.000 0.0008(13) 0.000
O9 0.0209(12) 0.0164(11) 0.0118(10) -0.0005(8) 0.0025(9) -0.0002(9)
O10 0.0416(16) 0.0306(14) 0.0188(11) 0.0027(10) 0.0092(11) 0.0016(12)
O11 0.0247(13) 0.0231(12) 0.0232(12) -0.0022(10) 0.0045(11) 0.0003(10)
O12 0.0235(13) 0.0216(12) 0.0171(11) 0.0034(9) 0.0054(10) 0.0017(10)
O13 0.0199(13) 0.0291(13) 0.0205(12) 0.0097(10) 0.0013(10) 0.0024(10)
O14 0.0222(13) 0.0185(11) 0.0134(10) 0.0025(9) 0.0010(9) 0.0032(9)
O15 0.0248(13) 0.0188(11) 0.0159(11) 0.0016(9) 0.0009(10) 0.0009(10)
O16 0.0283(14) 0.0227(12) 0.0145(11) -0.0038(9) 0.0033(10) 0.0026(10)
O17 0.0320(15) 0.0378(15) 0.0182(12) -0.0031(11) 0.0010(11) 0.0151(12)
O18 0.0422(17) 0.0176(12) 0.0253(13) 0.0017(10) -0.0095(12) -0.0062(11)
O19 0.0232(13) 0.0208(12) 0.0204(12) 0.0028(9) 0.0018(10) 0.0002(10)
O20 0.0292(14) 0.0219(12) 0.0184(11) -0.0054(9) -0.0014(10) 0.0012(10)
O21 0.0450(18) 0.0284(14) 0.0256(13) -0.0068(11) -0.0056(13) 0.0117(12)
O22 0.0233(13) 0.0229(12) 0.0134(10) -0.0009(9) -0.0014(10) 0.0026(10)
O23 0.0271(14) 0.0202(12) 0.0185(11) -0.0026(9) 0.0004(10) 0.0023(10)
O24 0.0234(14) 0.0237(12) 0.0228(12) 0.0058(10) -0.0025(10) 0.0025(10)
O25 0.0374(16) 0.0216(13) 0.0385(15) 0.0027(11) 0.0020(13) 0.0001(11)
N1 0.0198(15) 0.0203(14) 0.0203(13) 0.0026(11) 0.0040(12) -0.0020(11)
N2 0.025(2) 0.029(2) 0.0196(19) 0.000 0.0054(16) 0.000
N3 0.0285(19) 0.044(2) 0.047(2) -0.0055(16) 0.0181(17) -0.0064(15)
N4 0.0178(15) 0.0222(14) 0.0198(14) 0.0011(11) 0.0035(12) 0.0032(11)
N5 0.0217(15) 0.0221(14) 0.0130(12) 0.0018(11) -0.0004(11) -0.0014(11)
N6 0.0253(17) 0.0286(16) 0.0154(13) -0.0064(12) 0.0009(12) -0.0015(13)
C1 0.0227(18) 0.0162(16) 0.0229(16) 0.0006(13) 0.0029(14) -0.0032(13)
C2 0.0199(18) 0.0170(16) 0.0218(16) 0.0008(13) 0.0009(14) -0.0031(13)
C3 0.028(2) 0.0248(18) 0.0285(18) 0.0077(15) 0.0065(16) -0.0039(15)
C4 0.021(2) 0.0275(19) 0.040(2) 0.0002(16) 0.0072(17) -0.0065(15)
C5 0.022(2) 0.031(2) 0.035(2) 0.0040(16) -0.0034(16) -0.0026(15)
C6 0.0205(19) 0.0259(18) 0.0325(19) 0.0016(15) 0.0023(16) -0.0065(15)
C7 0.0228(19) 0.0198(16) 0.0195(16) 0.0031(13) 0.0011(14) -0.0005(14)
C8 0.0231(19) 0.0222(17) 0.0249(17) -0.0004(14) 0.0089(15) -0.0070(14)
C9 0.0260(19) 0.0168(16) 0.0195(16) 0.0017(13) 0.0051(14) -0.0004(14)
C10 0.030(2) 0.0149(15) 0.0184(15) 0.0006(12) 0.0061(14) 0.0025(14)
C11 0.029(2) 0.0241(18) 0.0193(16) 0.0009(13) 0.0048(15) 0.0021(15)
C12 0.039(2) 0.0238(18) 0.0199(17) 0.0070(14) 0.0027(16) 0.0079(16)
C13 0.039(2) 0.0210(18) 0.0283(19) 0.0084(15) 0.0102(17) -0.0021(16)
C14 0.035(2) 0.0205(17) 0.0264(18) 0.0017(14) 0.0105(16) -0.0050(15)
C15 0.032(3) 0.051(3) 0.059(3) 0.024(2) -0.001(2) 0.008(2)
C16 0.052(3) 0.067(3) 0.0224(18) 0.009(2) 0.0031(15) -0.016(2)
C17 0.088(5) 0.101(5) 0.058(3) -0.012(3) 0.042(3) -0.033(4)
C18 0.029(2) 0.0229(17) 0.0193(16) 0.0044(13) 0.0094(15) 0.0046(15)
C19 0.028(2) 0.0260(18) 0.0272(18) 0.0081(15) 0.0093(16) 0.0041(15)
C20 0.035(2) 0.033(2) 0.043(2) 0.0114(18) 0.022(2) 0.0094(17)
C21 0.062(3) 0.036(2) 0.045(2) -0.0013(19) 0.036(2) 0.006(2)
C22 0.068(3) 0.044(3) 0.046(3) -0.020(2) 0.033(3) -0.015(2)
C23 0.042(3) 0.034(2) 0.035(2) -0.0071(17) 0.0192(19) -0.0068(18)
C24 0.0194(17) 0.0212(17) 0.0186(16) 0.0069(13) 0.0030(14) 0.0048(13)
C25 0.0208(18) 0.0217(17) 0.0222(16) 0.0031(13) 0.0054(14) 0.0033(14)
C26 0.0213(18) 0.0210(17) 0.0219(16) -0.0005(13) 0.0051(14) 0.0018(14)
C27 0.026(2) 0.030(2) 0.0261(18) 0.0056(15) -0.0047(16) 0.0039(16)
C28 0.019(2) 0.038(2) 0.046(2) 0.0051(18) -0.0016(18) -0.0035(16)
C29 0.030(2) 0.028(2) 0.049(2) 0.0150(18) 0.0064(19) -0.0028(16)
C30 0.027(2) 0.0305(19) 0.0269(18) 0.0120(15) 0.0051(16) 0.0040(16)
C31 0.0213(18) 0.0242(17) 0.0146(15) -0.0016(13) 0.0016(13) 0.0012(14)
C32 0.0227(18) 0.0209(16) 0.0145(15) 0.0023(12) 0.0013(13) 0.0001(13)
C33 0.0172(17) 0.0233(17) 0.0150(15) 0.0035(12) 0.0012(13) -0.0008(13)
C34 0.027(2) 0.033(2) 0.0181(16) 0.0002(14) -0.0015(15) -0.0025(15)
C35 0.034(2) 0.045(2) 0.0205(18) 0.0049(16) -0.0090(17) 0.0013(18)
C36 0.036(2) 0.038(2) 0.034(2) 0.0069(18) -0.0091(19) 0.0129(18)
C37 0.035(2) 0.0275(19) 0.0217(17) 0.0037(14) 0.0005(16) 0.0081(16)
C38 0.0177(17) 0.0219(17) 0.0151(15) 0.0004(12) 0.0048(13) -0.0005(13)
C39 0.029(2) 0.0266(18) 0.0109(14) -0.0003(13) 0.0002(14) -0.0062(15)
C40 0.0252(19) 0.0227(17) 0.0154(15) -0.0010(13) 0.0047(14) -0.0024(14)
C41 0.0242(18) 0.0196(16) 0.0143(14) 0.0003(12) 0.0045(14) -0.0030(13)
C42 0.0258(19) 0.0221(17) 0.0180(16) -0.0023(13) -0.0006(14) 0.0054(14)
C43 0.034(2) 0.0289(19) 0.0232(17) -0.0046(15) 0.0048(16) 0.0054(16)
C44 0.048(3) 0.028(2) 0.0236(18) -0.0086(15) 0.0066(18) 0.0024(18)
C45 0.041(2) 0.033(2) 0.0131(15) -0.0058(14) 0.0020(16) -0.0010(17)
C46 0.033(8) 0.035(7) 0.043(6) -0.001(5) 0.001(6) 0.014(6)
C46B 0.028(7) 0.042(8) 0.027(5) -0.007(5) 0.005(5) 0.006(5)
C47 0.028(2) 0.0212(17) 0.0213(17) -0.0064(13) 0.0038(15) -0.0019(14)
C48 0.029(2) 0.0254(18) 0.0203(16) -0.0076(14) 0.0041(15) -0.0022(15)
C49 0.039(2) 0.039(2) 0.0249(19) -0.0107(16) 0.0008(18) 0.0011(18)
C50 0.052(3) 0.045(2) 0.027(2) -0.0217(18) 0.003(2) 0.003(2)
C51 0.050(3) 0.034(2) 0.034(2) -0.0175(18) 0.009(2) 0.0076(19)
C52 0.038(2) 0.0250(19) 0.0291(19) -0.0063(15) 0.0047(17) 0.0023(16)
C53 0.0252(19) 0.0202(17) 0.0225(17) -0.0059(13) 0.0035(15) -0.0032(14)
C54 0.025(2) 0.037(2) 0.0144(15) -0.0070(14) -0.0016(14) -0.0040(16)
C55 0.0193(18) 0.0299(19) 0.0157(15) -0.0030(13) -0.0005(14) -0.0012(14)
C56 0.032(2) 0.046(2) 0.0134(16) -0.0058(15) -0.0068(15) 0.0048(18)
C57 0.026(2) 0.052(3) 0.0220(18) 0.0005(17) -0.0075(16) 0.0110(18)
C58 0.024(2) 0.032(2) 0.0232(17) 0.0033(15) 0.0019(15) 0.0070(15)
C59 0.0216(18) 0.0219(17) 0.0191(16) 0.0019(13) 0.0034(14) -0.0012(13)
C60 0.0188(17) 0.0215(16) 0.0157(15) -0.0001(13) 0.0018(13) -0.0058(13)
C61 0.042(2) 0.0217(18) 0.031(2) -0.0050(15) 0.0040(18) 0.0079(17)
C62 0.026(2) 0.0274(18) 0.0175(16) 0.0039(13) 0.0046(14) 0.0037(15)
C63 0.0223(18) 0.0212(17) 0.0190(16) 0.0010(13) 0.0043(14) 0.0057(14)
C64 0.028(2) 0.0230(18) 0.0290(19) 0.0007(14) 0.0090(16) 0.0038(15)
C65 0.033(2) 0.029(2) 0.037(2) 0.0124(17) 0.0072(18) 0.0025(17)
C66 0.039(3) 0.043(2) 0.0246(19) 0.0178(17) 0.0005(18) 0.0081(19)
C67 0.032(2) 0.041(2) 0.0211(18) 0.0063(16) -0.0033(16) -0.0008(17)
C68 0.0209(18) 0.034(2) 0.0152(15) -0.0014(14) -0.0012(14) 0.0028(15)
C69 0.052(3) 0.025(2) 0.061(3) 0.000(2) 0.012(2) -0.004(2)
N7 0.046(5) 0.068(6) 0.030(4) -0.010(4) 0.014(4) 0.003(4)
O26 0.042(4) 0.110(6) 0.046(4) 0.018(4) 0.006(3) 0.016(4)
O27 0.036(4) 0.104(7) 0.048(5) -0.032(5) 0.015(4) -0.021(5)
O28 0.039(5) 0.081(7) 0.027(4) -0.012(4) -0.010(4) -0.008(4)
N7B 0.020(3) 0.023(3) 0.013(3) 0.003(2) 0.004(3) -0.006(3)
O26B 0.027(3) 0.022(3) 0.030(3) 0.009(2) -0.008(2) -0.006(2)
O27B 0.032(4) 0.040(5) 0.025(4) -0.002(3) -0.004(3) -0.005(3)
O28B 0.047(3) 0.020(3) 0.020(2) 0.003(2) 0.001(2) -0.010(2)
O1W 0.020(3) 0.016(2) 0.023(2) -0.0010(18) 0.003(2) -0.0022(18)

loop_
_atom_type_symbol
_atom_type_description
_atom_type_scat_dispersion_real
_atom_type_scat_dispersion_imag
_atom_type_scat_source
C C 0.0033 0.0016 'International Tables Vol C Tables 4.2.6.8 and 6.1.1.4'
H H 0.0000 0.0000 'International Tables Vol C Tables 4.2.6.8 and 6.1.1.4'
N N 0.0061 0.0033 'International Tables Vol C Tables 4.2.6.8 and 6.1.1.4'
O O 0.0106 0.0060 'International Tables Vol C Tables 4.2.6.8 and 6.1.1.4'
Na Na 0.0362 0.0249 'International Tables Vol C Tables 4.2.6.8 and 6.1.1.4'
Dy Dy -0.1892 4.4098 'International Tables Vol C Tables 4.2.6.8 and 6.1.1.4'

loop_
_geom_angle_atom_site_label_1
_geom_angle_atom_site_label_2
_geom_angle_atom_site_label_3
_geom_angle
_geom_angle_site_symmetry_1
_geom_angle_site_symmetry_3
O3 Dy1 Na1 103.20(6) . .
O3 Dy1 O8 67.23(6) . .
O3 Dy1 O9 76.53(7) . .
O3 Dy1 O10 142.53(9) . .
O3 Dy1 O11 87.17(8) . .
O3 Dy1 O12 118.66(7) . .
O3 Dy1 O15 138.37(8) . .
O3 Dy1 N1 68.59(8) . .
O3 Dy1 N2 73.43(6) . .
O3 Dy1 C24 107.58(9) . .
O5 Dy1 Na1 41.56(6) . .
O5 Dy1 O3 96.01(8) . .
O5 Dy1 O8 74.61(8) . .
O5 Dy1 O9 124.43(8) . .
O5 Dy1 O10 78.86(8) . .
O5 Dy1 O11 137.59(8) . .
O5 Dy1 O12 145.31(8) . .
O5 Dy1 O15 75.52(8) . .
O5 Dy1 N1 71.09(8) . .
O5 Dy1 N2 98.78(9) . .
O5 Dy1 C24 145.59(8) . .
O8 Dy1 Na1 45.80(4) . .
O8 Dy1 N2 26.03(9) . .
O8 Dy1 C24 137.46(9) . .
O9 Dy1 Na1 85.91(6) . .
O9 Dy1 O8 51.43(8) . .
O9 Dy1 O10 136.67(8) . .
O9 Dy1 O11 97.51(8) . .
O9 Dy1 O12 67.56(7) . .
O9 Dy1 O15 75.58(7) . .
O9 Dy1 N1 143.49(8) . .
O9 Dy1 N2 25.86(8) . .
O9 Dy1 C24 86.04(8) . .
O10 Dy1 Na1 97.16(7) . .
O10 Dy1 O8 142.48(7) . .
O10 Dy1 O12 74.25(7) . .
O10 Dy1 O15 76.79(8) . .
O10 Dy1 N1 74.74(9) . .
O10 Dy1 N2 143.96(7) . .
O10 Dy1 C24 67.13(8) . .
O11 Dy1 Na1 169.60(6) . .
O11 Dy1 O8 142.50(7) . .
O11 Dy1 O10 73.60(8) . .
O11 Dy1 O12 52.45(8) . .
O11 Dy1 O15 126.62(8) . .
O11 Dy1 N1 70.93(8) . .
O11 Dy1 N2 122.36(8) . .
O11 Dy1 C24 26.46(8) . .
O12 Dy1 Na1 121.10(6) . .
O12 Dy1 O8 115.98(8) . .
O12 Dy1 N1 120.79(8) . .
O12 Dy1 N2 90.53(9) . .
O12 Dy1 C24 26.83(8) . .
O15 Dy1 Na1 44.69(6) . .
O15 Dy1 O8 71.25(5) . .
O15 Dy1 O12 77.30(7) . .
O15 Dy1 N1 139.42(8) . .
O15 Dy1 N2 67.96(5) . .
O15 Dy1 C24 100.66(9) . .
N1 Dy1 Na1 111.81(7) . .
N1 Dy1 O8 119.43(8) . .
N1 Dy1 N2 139.05(8) . .
N1 Dy1 C24 94.25(9) . .
N2 Dy1 Na1 62.68(6) . .
C24 Dy1 Na1 145.31(7) . .
C24 Dy1 N2 111.58(10) . .
Dy2 Dy2 Dy3 60.094(4) 2_655 2_655
Dy2 Dy2 Dy3 60.931(4) 2_655 .
Dy3 Dy2 Dy3 58.932(5) . 2_655
O1 Dy2 Dy2 76.92(5) . 2_655
O1 Dy2 Dy3 35.44(5) . 2_655
O1 Dy2 Dy3 36.20(5) . .
O1 Dy2 O2 68.95(7) . 2_655
O1 Dy2 O9 143.29(7) . .
O1 Dy2 O12 144.54(7) . .
O1 Dy2 O14 123.82(7) . .
O2 Dy2 Dy2 37.75(5) . 2_655
O2 Dy2 Dy2 37.09(5) 2_655 2_655
O2 Dy2 Dy3 76.67(5) 2_655 .
O2 Dy2 Dy3 36.60(5) . .
O2 Dy2 Dy3 76.34(5) . 2_655
O2 Dy2 Dy3 36.22(5) 2_655 2_655
O2 Dy2 O1 69.65(7) . .
O2 Dy2 O2 71.02(8) . 2_655
O2 Dy2 O9 89.89(7) . .
O2 Dy2 O9 75.76(7) 2_655 .
O2 Dy2 O12 139.90(7) . .
O2 Dy2 O12 130.32(7) 2_655 .
O2 Dy2 O13 147.00(7) . .
O2 Dy2 O14 71.86(7) . .
O9 Dy2 Dy2 68.80(5) . 2_655
O9 Dy2 Dy3 111.67(5) . 2_655
O9 Dy2 Dy3 125.57(5) . .
O9 Dy2 O12 68.91(7) . .
O12 Dy2 Dy2 137.63(5) . 2_655
O12 Dy2 Dy3 152.95(5) . .
O12 Dy2 Dy3 142.50(5) . 2_655
O13 Dy2 Dy2 113.91(5) . 2_655
O13 Dy2 Dy3 72.42(5) . 2_655
O13 Dy2 Dy3 126.01(5) . .
O13 Dy2 O1 90.15(8) . .
O13 Dy2 O2 77.53(8) . 2_655
O13 Dy2 O9 91.89(8) . .
O13 Dy2 O12 70.10(7) . .
O13 Dy2 O14 139.79(8) . .
O14 Dy2 Dy2 95.91(5) . 2_655
O14 Dy2 Dy3 91.43(5) . .
O14 Dy2 Dy3 147.78(5) . 2_655
O14 Dy2 O2 131.28(7) . 2_655
O14 Dy2 O9 73.74(7) . .
O14 Dy2 O12 69.69(8) . .
O16 Dy2 Dy2 133.94(6) . 2_655
O16 Dy2 Dy3 74.80(6) . .
O16 Dy2 Dy3 107.97(6) . 2_655
O16 Dy2 O1 74.51(7) . .
O16 Dy2 O2 97.85(8) . .
O16 Dy2 O2 143.42(7) . 2_655
O16 Dy2 O9 140.33(7) . .
O16 Dy2 O12 80.84(8) . .
O16 Dy2 O13 101.57(8) . .
O16 Dy2 O14 71.98(8) . .
Dy2 Dy3 Dy2 58.975(5) . 2_655
Dy3 Dy3 Dy2 60.115(4) 2_655 2_655
Dy3 Dy3 Dy2 60.953(5) 2_655 .
O1 Dy3 Dy2 75.55(5) . 2_655
O1 Dy3 Dy2 36.62(5) . .
O1 Dy3 Dy2 76.27(5) 2_655 .
O1 Dy3 Dy2 35.93(5) 2_655 2_655
O1 Dy3 Dy3 36.93(5) 2_655 2_655
O1 Dy3 Dy3 36.85(5) . 2_655
O1 Dy3 O1 69.74(9) 2_655 .
O1 Dy3 O2 69.63(7) . .
O1 Dy3 O2 69.59(7) 2_655 .
O1 Dy3 O18 73.38(8) 2_655 .
O1 Dy3 O18 99.78(8) . .
O1 Dy3 O24 150.88(7) . 2_655
O1 Dy3 O24 125.24(8) 2_655 2_655
O2 Dy3 Dy2 36.41(5) . 2_655
O2 Dy3 Dy2 36.15(5) . .
O2 Dy3 Dy3 77.75(5) . 2_655
O2 Dy3 O18 142.89(7) . .
O2 Dy3 O24 136.66(8) . 2_655
O18 Dy3 Dy2 134.13(6) . .
O18 Dy3 Dy2 107.13(6) . 2_655
O18 Dy3 Dy3 74.19(6) . 2_655
O18 Dy3 O24 66.65(8) . 2_655
O19 Dy3 Dy2 115.58(5) 2_655 .
O19 Dy3 Dy2 65.89(5) 2_655 2_655
O19 Dy3 Dy3 115.23(6) 2_655 2_655
O19 Dy3 O1 141.44(7) 2_655 .
O19 Dy3 O1 78.30(8) 2_655 2_655
O19 Dy3 O2 79.53(8) 2_655 .
O19 Dy3 O18 90.91(9) 2_655 .
O19 Dy3 O24 66.85(8) 2_655 2_655
O20 Dy3 Dy2 150.07(6) . 2_655
O20 Dy3 Dy2 94.37(6) . .
O20 Dy3 Dy3 96.37(6) . 2_655
O20 Dy3 O1 74.66(8) . .
O20 Dy3 O1 130.99(8) . 2_655
O20 Dy3 O2 126.40(8) . .
O20 Dy3 O18 80.88(8) . .
O20 Dy3 O19 143.88(8) . 2_655
O20 Dy3 O22 73.03(8) . .
O20 Dy3 O24 77.69(8) . 2_655
O22 Dy3 Dy2 81.39(6) . .
O22 Dy3 Dy2 112.13(5) . 2_655
O22 Dy3 Dy3 140.29(6) . 2_655
O22 Dy3 O1 147.86(7) . 2_655
O22 Dy3 O1 104.48(8) . .
O22 Dy3 O2 78.72(7) . .
O22 Dy3 O18 137.73(8) . .
O22 Dy3 O19 91.13(8) . 2_655
O22 Dy3 O24 75.55(8) . 2_655
O24 Dy3 Dy2 156.90(5) 2_655 .
O24 Dy3 Dy2 132.17(5) 2_655 2_655
O24 Dy3 Dy3 140.84(5) 2_655 2_655
Dy1 Na1 Dy1 91.80(3) . 2_655
O3 Na1 Dy1 113.98(7) 2_655 .
O3 Na1 Dy1 32.11(6) 2_655 2_655
O3 Na1 O4 52.82(8) 2_655 2_655
O3 Na1 O6 146.52(10) 2_655 .
O3 Na1 O8 69.15(7) 2_655 .
O3 Na1 O15 102.18(9) 2_655 .
O3 Na1 C7 27.15(8) 2_655 2_655
O4 Na1 Dy1 83.94(6) 2_655 2_655
O4 Na1 Dy1 148.52(7) 2_655 .
O4 Na1 C7 26.74(8) 2_655 2_655
O5 Na1 Dy1 39.30(6) . .
O5 Na1 Dy1 113.37(7) . 2_655
O5 Na1 O3 144.67(10) . 2_655
O5 Na1 O4 162.51(9) . 2_655
O5 Na1 O6 67.59(9) . .
O5 Na1 O7 92.71(11) . .
O5 Na1 O8 76.11(7) . .
O5 Na1 O15 73.33(8) . .
O5 Na1 C7 169.78(10) . 2_655
O6 Na1 Dy1 98.77(7) . .
O6 Na1 Dy1 160.15(8) . 2_655
O6 Na1 O4 95.31(9) . 2_655
O6 Na1 O8 143.68(9) . .
O6 Na1 O15 96.31(9) . .
O6 Na1 C7 119.55(10) . 2_655
O7 Na1 Dy1 75.07(7) . 2_655
O7 Na1 Dy1 119.76(10) . .
O7 Na1 O3 84.61(10) . 2_655
O7 Na1 O4 89.31(11) . 2_655
O7 Na1 O6 85.09(10) . .
O7 Na1 O8 95.66(9) . .
O7 Na1 O15 164.02(12) . .
O7 Na1 C7 81.11(12) . 2_655
O8 Na1 Dy1 42.20(2) . 2_655
O8 Na1 Dy1 49.71(2) . .
O8 Na1 O4 120.99(8) . 2_655
O8 Na1 C7 96.30(8) . 2_655
O15 Na1 Dy1 44.27(6) . .
O15 Na1 Dy1 102.95(6) . 2_655
O15 Na1 O4 106.35(9) . 2_655
O15 Na1 O8 73.80(7) . .
O15 Na1 C7 111.50(10) . 2_655
C7 Na1 Dy1 138.61(8) 2_655 .
C7 Na1 Dy1 57.26(7) 2_655 2_655
Dy3 O1 Dy2 107.18(8) . .
Dy3 O1 Dy2 108.63(8) 2_655 .
Dy3 O1 Dy3 106.23(8) 2_655 .
Dy2 O2 Dy2 105.17(8) . 2_655
Dy2 O2 Dy3 107.26(8) . .
Dy3 O2 Dy2 107.37(8) . 2_655
Dy1 O3 Na1 114.76(10) . 2_655
C7 O3 Dy1 140.0(2) . .
C7 O3 Na1 94.0(2) . 2_655
C7 O4 Na1 85.7(2) . 2_655
Dy1 O5 Na1 99.14(9) . .
C10 O5 Dy1 130.3(2) . .
C10 O5 Na1 119.1(2) . .
C11 O6 Na1 118.6(2) . .
C11 O6 C15 117.3(3) . .
C15 O6 Na1 123.5(2) . .
Dy1 O8 Dy1 174.05(12) 2_655 .
Na1 O8 Dy1 84.49(4) . .
Na1 O8 Dy1 98.65(5) 2_655 .
Na1 O8 Dy1 84.49(4) 2_655 2_655
Na1 O8 Dy1 98.65(5) . 2_655
Na1 O8 Na1 116.75(12) 2_655 .
N2 O8 Dy1 87.03(6) . 2_655
N2 O8 Dy1 87.03(6) . .
N2 O8 Na1 121.63(6) . .
N2 O8 Na1 121.63(6) . 2_655
Dy2 O9 Dy1 115.86(8) . .
N2 O9 Dy1 100.17(19) . .
N2 O9 Dy2 130.6(2) . .
C16 O10 Dy1 129.4(2) . .
C24 O11 Dy1 95.8(2) . .
Dy2 O12 Dy1 107.17(8) . .
C24 O12 Dy1 89.03(19) . .
C24 O12 Dy2 133.7(2) . .
C31 O13 Dy2 129.7(2) . .
C38 O14 Dy2 144.6(2) . .
Dy1 O15 Na1 91.04(8) . .
C38 O15 Dy1 128.5(2) . .
C38 O15 Na1 133.5(2) . .
C41 O16 Dy2 158.2(2) . .
C42 O17 C46 117.8(11) . .
C42 O17 C46B 116.6(10) . .
C46 O17 C46B 15.0(14) . .
C31 O19 Dy3 135.6(2) . 2_655
C53 O20 Dy3 151.3(2) . .
C60 O22 Dy3 153.1(2) . .
C59 O23 C61 117.2(3) . .
C63 O24 Dy3 144.6(2) . 2_655
C64 O25 C69 116.8(3) . .
C2 N1 Dy1 117.20(19) . .
C8 N1 Dy1 126.3(2) . .
C8 N1 C2 116.3(3) . .
Dy1 N2 Dy1 133.88(15) 2_655 .
O8 N2 Dy1 66.94(7) . 2_655
O8 N2 Dy1 66.94(7) . .
O8 N2 O9 119.26(19) . .
O8 N2 O9 119.26(19) . 2_655
O9 N2 Dy1 166.18(13) . 2_655
O9 N2 Dy1 53.97(12) 2_655 2_655
O9 N2 Dy1 53.97(12) . .
O9 N2 Dy1 166.18(14) 2_655 .
O9 N2 O9 121.5(4) 2_655 .
C68 N4 C26 128.0(3) . .
C39 N5 C33 126.8(3) . .
C54 N6 C48 127.7(3) . .
C2 C1 C7 120.8(3) . .
C6 C1 C2 119.9(3) . .
C6 C1 C7 119.3(3) . .
C1 C2 N1 119.1(3) . .
C3 C2 N1 121.5(3) . .
C3 C2 C1 119.4(3) . .
C2 C3 C4 120.4(3) . .
C5 C4 C3 120.0(4) . .
C4 C5 C6 120.5(4) . .
C5 C6 C1 119.8(3) . .
O3 C7 Na1 58.86(18) . 2_655
O3 C7 C1 118.0(3) . .
O4 C7 Na1 67.6(2) . 2_655
O4 C7 O3 122.4(3) . .
O4 C7 C1 119.6(3) . .
C1 C7 Na1 159.7(2) . 2_655
N1 C8 C9 126.3(3) . .
C10 C9 C8 122.4(3) . .
C14 C9 C8 117.5(3) . .
C14 C9 C10 120.0(3) . .
O5 C10 C9 122.7(3) . .
O5 C10 C11 119.6(3) . .
C9 C10 C11 117.7(3) . .
O6 C11 C10 114.0(3) . .
O6 C11 C12 125.6(3) . .
C12 C11 C10 120.4(3) . .
C13 C12 C11 121.1(3) . .
C14 C13 C12 119.6(3) . .
C13 C14 C9 121.2(3) . .
C17 C16 O10 110.6(5) . .
C19 C18 C24 123.4(3) . .
C23 C18 C19 119.2(3) . .
C23 C18 C24 117.4(3) . .
N3 C19 C18 122.6(3) . .
N3 C19 C20 118.8(4) . .
C20 C19 C18 118.6(4) . .
C21 C20 C19 121.2(4) . .
C22 C21 C20 120.9(4) . .
C21 C22 C23 118.8(4) . .
C18 C23 C22 121.3(4) . .
O11 C24 Dy1 57.75(17) . .
O11 C24 O12 118.9(3) . .
O11 C24 C18 120.2(3) . .
O12 C24 Dy1 64.14(17) . .
O12 C24 C18 120.8(3) . .
C18 C24 Dy1 160.0(2) . .
C26 C25 C31 123.0(3) . .
C30 C25 C26 118.4(3) . .
C30 C25 C31 118.5(3) . .
C25 C26 N4 118.9(3) . .
C27 C26 N4 121.5(3) . .
C27 C26 C25 119.6(3) . .
C28 C27 C26 120.9(3) . .
C27 C28 C29 119.2(4) . .
C30 C29 C28 120.4(3) . .
C29 C30 C25 121.4(3) . .
O13 C31 O19 124.2(3) . .
O13 C31 C25 117.5(3) . .
O19 C31 C25 118.2(3) . .
C33 C32 C38 122.1(3) . .
C37 C32 C33 117.8(3) . .
C37 C32 C38 120.0(3) . .
C32 C33 N5 118.2(3) . .
C34 C33 N5 121.1(3) . .
C34 C33 C32 120.8(3) . .
C35 C34 C33 120.2(3) . .
C34 C35 C36 120.1(3) . .
C37 C36 C35 120.0(4) . .
C36 C37 C32 121.1(4) . .
O14 C38 O15 125.3(3) . .
O14 C38 C32 116.2(3) . .
O15 C38 C32 118.5(3) . .
N5 C39 C40 124.2(3) . .
C39 C40 C41 121.0(3) . .
C39 C40 C45 118.8(3) . .
C45 C40 C41 120.1(3) . .
O16 C41 C40 121.8(3) . .
O16 C41 C42 121.3(3) . .
C40 C41 C42 116.8(3) . .
O17 C42 C41 112.9(3) . .
C43 C42 O17 125.2(3) . .
C43 C42 C41 121.8(3) . .
C42 C43 C44 120.1(3) . .
C45 C44 C43 120.7(3) . .
C44 C45 C40 120.5(3) . .
C48 C47 C53 124.0(3) . .
C52 C47 C48 118.9(3) . .
C52 C47 C53 117.1(3) . .
C47 C48 N6 120.1(3) . .
C49 C48 N6 120.0(3) . .
C49 C48 C47 119.9(3) . .
C50 C49 C48 119.8(4) . .
C49 C50 C51 120.9(3) . .
C50 C51 C52 119.5(3) . .
C51 C52 C47 121.0(4) . .
O20 C53 C47 116.8(3) . .
O21 C53 O20 124.4(3) . .
O21 C53 C47 118.7(3) . .
N6 C54 C55 124.9(3) . .
C54 C55 C56 117.3(3) . .
C54 C55 C60 122.2(3) . .
C60 C55 C56 120.4(3) . .
C57 C56 C55 120.7(3) . .
C56 C57 C58 120.3(3) . .
C59 C58 C57 120.7(3) . .
O23 C59 C60 113.7(3) . .
C58 C59 O23 124.8(3) . .
C58 C59 C60 121.4(3) . .
O22 C60 C55 122.3(3) . .
O22 C60 C59 121.4(3) . .
C55 C60 C59 116.3(3) . .
C67 C62 C63 120.2(3) . .
C68 C62 C63 121.5(3) . .
C68 C62 C67 118.3(3) . .
O24 C63 C62 122.4(3) . .
O24 C63 C64 121.0(3) . .
C62 C63 C64 116.5(3) . .
O25 C64 C63 113.4(3) . .
O25 C64 C65 125.6(3) . .
C65 C64 C63 121.0(3) . .
C64 C65 C66 121.0(3) . .
C67 C66 C65 120.0(3) . .
C66 C67 C62 120.8(4) . .
N4 C68 C62 123.9(3) . .
O27 N7 O26 120.7(6) . .
O27 N7 O28 118.9(6) . .
O28 N7 O26 120.3(6) . .
N7 O26 O1W 125.9(6) . .
O27B N7B O26B 120.4(5) . .
O27B N7B O28B 120.3(5) . .
O28B N7B O26B 119.3(5) . .

loop_
_geom_bond_atom_site_label_1
_geom_bond_atom_site_label_2
_geom_bond_distance
_geom_bond_site_symmetry_2
Dy1 Na1 3.5020(14) .
Dy1 O3 2.312(2) .
Dy1 O5 2.247(2) .
Dy1 O8 2.6838(2) .
Dy1 O9 2.393(2) .
Dy1 O10 2.418(2) .
Dy1 O11 2.405(2) .
Dy1 O12 2.547(2) .
Dy1 O15 2.445(2) .
Dy1 N1 2.574(3) .
Dy1 N2 2.9130(16) .
Dy1 C24 2.830(3) .
Dy2 Dy2 3.7489(3) 2_655
Dy2 Dy3 3.8237(2) 2_655
Dy2 Dy3 3.7922(3) .
Dy2 O1 2.368(2) .
Dy2 O2 2.342(2) .
Dy2 O2 2.378(2) 2_655
Dy2 O9 2.379(2) .
Dy2 O12 2.479(2) .
Dy2 O13 2.354(2) .
Dy2 O14 2.372(2) .
Dy2 O16 2.309(2) .
Dy3 Dy2 3.8237(2) 2_655
Dy3 Dy3 3.7464(3) 2_655
Dy3 O1 2.340(2) 2_655
Dy3 O1 2.344(2) .
Dy3 O2 2.367(2) .
Dy3 O18 2.383(2) .
Dy3 O19 2.332(2) 2_655
Dy3 O20 2.317(2) .
Dy3 O22 2.324(2) .
Dy3 O24 2.509(2) 2_655
Na1 Dy1 3.9499(13) 2_655
Na1 O3 2.377(3) 2_655
Na1 O4 2.569(3) 2_655
Na1 O5 2.353(3) .
Na1 O6 2.391(3) .
Na1 O7 2.362(3) .
Na1 O8 2.522(2) .
Na1 O15 2.463(3) .
Na1 C7 2.771(4) 2_655
O1 Dy3 2.340(2) 2_655
O2 Dy2 2.378(2) 2_655
O3 Na1 2.377(3) 2_655
O3 C7 1.268(4) .
O4 Na1 2.569(3) 2_655
O4 C7 1.250(4) .
O5 C10 1.318(4) .
O6 C11 1.368(4) .
O6 C15 1.414(4) .
O8 Dy1 2.6838(2) 2_655
O8 Na1 2.522(2) 2_655
O8 N2 1.280(5) .
O9 N2 1.291(3) .
O10 C16 1.469(5) .
O11 C24 1.267(4) .
O12 C24 1.277(4) .
O13 C31 1.253(4) .
O14 C38 1.255(4) .
O15 C38 1.257(4) .
O16 C41 1.292(4) .
O17 C42 1.374(4) .
O17 C46 1.44(2) .
O17 C46B 1.44(2) .
O19 Dy3 2.332(2) 2_655
O19 C31 1.257(4) .
O20 C53 1.269(4) .
O21 C53 1.236(4) .
O22 C60 1.284(4) .
O23 C59 1.372(4) .
O23 C61 1.433(4) .
O24 Dy3 2.509(2) 2_655
O24 C63 1.279(4) .
O25 C64 1.368(4) .
O25 C69 1.435(4) .
N1 C2 1.434(4) .
N1 C8 1.282(4) .
N2 Dy1 2.9130(16) 2_655
N2 O9 1.291(3) 2_655
N3 C19 1.377(5) .
N4 C26 1.417(4) .
N4 C68 1.307(4) .
N5 C33 1.433(4) .
N5 C39 1.306(4) .
N6 C48 1.420(4) .
N6 C54 1.300(4) .
C1 C2 1.408(4) .
C1 C6 1.398(5) .
C1 C7 1.495(5) .
C2 C3 1.387(5) .
C3 C4 1.398(5) .
C4 C5 1.384(5) .
C5 C6 1.389(5) .
C7 Na1 2.771(4) 2_655
C8 C9 1.453(5) .
C9 C10 1.414(5) .
C9 C14 1.409(4) .
C10 C11 1.428(5) .
C11 C12 1.390(5) .
C12 C13 1.388(5) .
C13 C14 1.372(5) .
C16 C17 1.424(7) .
C18 C19 1.407(5) .
C18 C23 1.392(5) .
C18 C24 1.489(5) .
C19 C20 1.393(5) .
C20 C21 1.378(6) .
C21 C22 1.374(6) .
C22 C23 1.395(5) .
C25 C26 1.410(4) .
C25 C30 1.386(5) .
C25 C31 1.508(5) .
C26 C27 1.388(5) .
C27 C28 1.385(5) .
C28 C29 1.387(5) .
C29 C30 1.373(5) .
C32 C33 1.407(4) .
C32 C37 1.389(5) .
C32 C38 1.512(4) .
C33 C34 1.385(5) .
C34 C35 1.367(5) .
C35 C36 1.386(5) .
C36 C37 1.381(5) .
C39 C40 1.404(5) .
C40 C41 1.431(4) .
C40 C45 1.420(5) .
C41 C42 1.432(5) .
C42 C43 1.364(5) .
C43 C44 1.412(5) .
C44 C45 1.358(5) .
C47 C48 1.399(5) .
C47 C52 1.394(5) .
C47 C53 1.517(4) .
C48 C49 1.399(5) .
C49 C50 1.378(5) .
C50 C51 1.380(6) .
C51 C52 1.384(5) .
C54 C55 1.414(5) .
C55 C56 1.427(5) .
C55 C60 1.426(4) .
C56 C57 1.348(5) .
C57 C58 1.413(5) .
C58 C59 1.365(5) .
C59 C60 1.441(5) .
C62 C63 1.432(5) .
C62 C67 1.423(5) .
C62 C68 1.409(5) .
C63 C64 1.435(5) .
C64 C65 1.371(5) .
C65 C66 1.411(6) .
C66 C67 1.350(5) .
N7 O26 1.264(6) .
N7 O27 1.249(6) .
N7 O28 1.249(6) .
O26 O1W 1.588(8) .
N7B O26B 1.271(5) .
N7B O27B 1.241(6) .
N7B O28B 1.250(5) .

loop_
_platon_squeeze_void_nr
_platon_squeeze_void_average_x
_platon_squeeze_void_average_y
_platon_squeeze_void_average_z
_platon_squeeze_void_volume
_platon_squeeze_void_count_electrons
1 0.005 0.528 0.240 3520.2 458.2
2 0.062 0.844 0.484 10.3 -0.4
3 0.062 0.156 0.984 10.3 -0.2
4 0.437 0.344 0.016 10.3 -0.3
5 0.437 0.656 0.516 10.3 0.0
6 0.562 0.344 0.484 10.3 -0.4
7 0.562 0.656 0.984 10.3 -0.2
8 0.937 0.844 0.016 10.3 -0.3
9 0.937 0.156 0.516 10.3 0.0
